data_4338750
loop_
_publ_author_name
'Weber, Katharina'
'Erdem, Ozlen F.'
'Bill, Eckhard'
'Weyherm\"uller, Thomas'
'Lubitz, Wolfgang'

_publ_section_title
;
 Modeling the Active Site of [NiFe] Hydrogenases and the [NiFeu] Subsite
 of the C-Cluster of Carbon Monoxide Dehydrogenases: Low-Spin Iron(II)
 Versus High-Spin Iron(II).
;
_journal_issue 12
_journal_name_full 'Inorganic chemistry'
_journal_page_first 6329
_journal_page_last 6337
_journal_paper_doi 10.1021/ic500910z
_journal_volume 53
_journal_year 2014
_chemical_compound_source 'tetrahydrofuran, hexane'
_chemical_formula_moiety 'C30 H43 Cl Fe Ni S4, 1.5(C4 H8 O)'
_chemical_formula_sum 'C36 H55 Cl Fe Ni O1.5 S4'
_chemical_formula_weight 790.05
_chemical_name_systematic
; 
 ? 
;
_space_group_IT_number 14
_symmetry_cell_setting monoclinic
_symmetry_Int_Tables_number 14
_symmetry_space_group_name_Hall '-P 2yn'
_symmetry_space_group_name_H-M 'P 1 21/n 1'
_atom_sites_solution_hydrogens geom
_atom_sites_solution_primary direct
_atom_sites_solution_secondary difmap
_audit_block_code 8194
_audit_creation_date 2013-03-14
_audit_creation_method SHELXL-97
_cell_angle_alpha 90.00
_cell_angle_beta 92.599(3)
_cell_angle_gamma 90.00
_cell_formula_units_Z 4
_cell_length_a 8.1676(12)
_cell_length_b 15.703(2)
_cell_length_c 29.036(4)
_cell_measurement_reflns_used 9713
_cell_measurement_temperature 100(2)
_cell_measurement_theta_max 30.5488
_cell_measurement_theta_min 2.4738
_cell_volume 3720.2(9)
_computing_cell_refinement 'SAINT software (Bruker AXS, 2004)'
_computing_data_collection 'APEX2 (Bruker AXS, 2008)'
_computing_data_reduction 'SAINT software (Bruker AXS, 2004)'
_computing_structure_refinement 'SHELXL-97 (Sheldrick, 1997)'
_computing_structure_solution 'SHELXS-97 (Sheldrick, 1990)'
_diffrn_ambient_temperature 100(2)
_diffrn_detector_area_resol_mean 66.67
_diffrn_measured_fraction_theta_full 0.998
_diffrn_measured_fraction_theta_max 0.998
_diffrn_measurement_device_type 'Bruker-AXS Kappa Mach3 APEX-II'
_diffrn_measurement_method 'CCD \f- and \w-scans'
_diffrn_radiation_monochromator 'Incoatec Helios mirrors'
_diffrn_radiation_source '0.2 x 2mm^2^ focus rotating anode'
_diffrn_radiation_type MoK\a
_diffrn_radiation_wavelength 0.71073
_diffrn_reflns_av_R_equivalents 0.0465
_diffrn_reflns_av_sigmaI/netI 0.0248
_diffrn_reflns_limit_h_max 11
_diffrn_reflns_limit_h_min -11
_diffrn_reflns_limit_k_max 22
_diffrn_reflns_limit_k_min -22
_diffrn_reflns_limit_l_max 40
_diffrn_reflns_limit_l_min -41
_diffrn_reflns_number 105704
_diffrn_reflns_theta_full 30.72
_diffrn_reflns_theta_max 30.72
_diffrn_reflns_theta_min 1.40
_exptl_absorpt_coefficient_mu 1.222
_exptl_absorpt_correction_T_max 0.96564
_exptl_absorpt_correction_T_min 0.84952
_exptl_absorpt_correction_type gaussian
_exptl_absorpt_process_details 'SADABS (Bruker AXS, 2008)'
_exptl_crystal_colour red
_exptl_crystal_density_diffrn 1.411
_exptl_crystal_density_method 'not measured'
_exptl_crystal_description platelet
_exptl_crystal_F_000 1672
_exptl_crystal_size_max 0.16
_exptl_crystal_size_mid 0.13
_exptl_crystal_size_min 0.03
_refine_diff_density_max 1.210
_refine_diff_density_min -0.767
_refine_diff_density_rms 0.096
_refine_ls_extinction_method none
_refine_ls_goodness_of_fit_ref 1.058
_refine_ls_hydrogen_treatment constr
_refine_ls_matrix_type full
_refine_ls_number_parameters 467
_refine_ls_number_reflns 11564
_refine_ls_number_restraints 46
_refine_ls_restrained_S_all 1.082
_refine_ls_R_factor_all 0.0636
_refine_ls_R_factor_gt 0.0514
_refine_ls_shift/su_max 0.001
_refine_ls_shift/su_mean 0.000
_refine_ls_structure_factor_coef Fsqd
_refine_ls_weighting_details 'calc w=1/[\s^2^(Fo^2^)+(0.0530P)^2^+8.0152P] where P=(Fo^2^+2Fc^2^)/3'
_refine_ls_weighting_scheme calc
_refine_ls_wR_factor_gt 0.1253
_refine_ls_wR_factor_ref 0.1333
_reflns_number_gt 9729
_reflns_number_total 11564
_reflns_threshold_expression >2sigma(I)
_cod_data_source_file ic500910z_si_003.cif
_cod_data_source_block 8194
_cod_depositor_comments
;
The following automatic conversions were performed:

'_symmetry_cell_setting' value 'MONOCLINIC' changed to 'monoclinic'
according to
/usr/data/users/saulius/crontab/automatic-downloads/rss-feeds/ACS/lib/dictionaries/cif_core.dic
dictionary named 'cif_core.dic' version 2.4.2 from
2011-04-26.

'_exptl_absorpt_correction_type' value 'Gaussian'
changed to 'gaussian' according to
/usr/data/users/saulius/crontab/automatic-downloads/rss-feeds/ACS/lib/dictionaries/cif_core.dic
dictionary named 'cif_core.dic' version 2.4.2 from 2011-04-26.

Automatic conversion script
Id: cif_fix_values 2281 2013-09-26 08:29:07Z andrius 

 Adding full bibliography for 4338747--4338750.cif.
;
_cod_original_sg_symbol_H-M 'P 21/n'
_cod_original_formula_sum 'C36 H55 Cl Fe Ni O1.50 S4'
_cod_database_code 4338750

loop_
_symmetry_equiv_pos_as_xyz
'x, y, z'
'-x+1/2, y+1/2, -z+1/2'
'-x, -y, -z'
'x-1/2, -y-1/2, z-1/2'

loop_
_atom_site_label
_atom_site_type_symbol
_atom_site_fract_x
_atom_site_fract_y
_atom_site_fract_z
_atom_site_U_iso_or_equiv
_atom_site_adp_type
_atom_site_occupancy
_atom_site_symmetry_multiplicity
_atom_site_calc_flag
_atom_site_refinement_flags
_atom_site_disorder_assembly
_atom_site_disorder_group
Ni Ni 0.17316(4) 0.707596(19) 0.165063(11) 0.01993(8) Uani 1 1 d . A .
Fe Fe 0.24754(5) 0.89271(2) 0.175010(14) 0.02426(9) Uani 1 1 d . A .
S1 S 0.23971(10) 0.77006(5) 0.23033(2) 0.03041(15) Uani 1 1 d D . .
S8 S -0.03417(8) 0.64422(4) 0.19632(2) 0.02564(13) Uani 1 1 d D . .
C9 C -0.2199(3) 0.68568(17) 0.16658(10) 0.0265(5) Uani 1 1 d . A .
H9A H -0.3070 0.6939 0.1888 0.032 Uiso 1 1 calc R . .
H9B H -0.1968 0.7413 0.1522 0.032 Uiso 1 1 calc R . .
C10 C -0.2747(3) 0.62248(17) 0.13032(9) 0.0259(5) Uani 1 1 d . . .
C11 C -0.3938(4) 0.56266(19) 0.14096(10) 0.0301(6) Uani 1 1 d . A .
H11 H -0.4367 0.5626 0.1708 0.036 Uiso 1 1 calc R . .
C12 C -0.4504(4) 0.50345(19) 0.10857(11) 0.0338(6) Uani 1 1 d . . .
H12 H -0.5307 0.4628 0.1163 0.041 Uiso 1 1 calc R A .
C13 C -0.3890(4) 0.50411(19) 0.06504(12) 0.0346(6) Uani 1 1 d . A .
H13 H -0.4284 0.4642 0.0426 0.042 Uiso 1 1 calc R . .
C14 C -0.2703(4) 0.56257(19) 0.05402(10) 0.0309(6) Uani 1 1 d . . .
H14 H -0.2293 0.5625 0.0239 0.037 Uiso 1 1 calc R A .
C15 C -0.2098(3) 0.62176(17) 0.08650(9) 0.0261(5) Uani 1 1 d . A .
C16 C -0.0801(4) 0.68396(18) 0.07326(10) 0.0306(6) Uani 1 1 d . . .
H16A H -0.1063 0.7411 0.0854 0.037 Uiso 1 1 calc R A .
H16B H -0.0794 0.6879 0.0392 0.037 Uiso 1 1 calc R . .
S17 S 0.12472(9) 0.65120(5) 0.09618(2) 0.02931(15) Uani 1 1 d D A .
C2 C 0.0358(4) 0.7702(2) 0.25887(12) 0.0215(6) Uani 0.710(3) 1 d PD A 1
H2 H -0.0417 0.8106 0.2425 0.026 Uiso 0.710(3) 1 calc PR A 1
C3 C 0.0570(6) 0.7945(4) 0.30964(15) 0.0299(11) Uani 0.710(3) 1 d PD A 1
H3A H 0.0960 0.8540 0.3122 0.036 Uiso 0.710(3) 1 calc PR A 1
H3B H 0.1410 0.7573 0.3249 0.036 Uiso 0.710(3) 1 calc PR A 1
C4 C -0.1044(6) 0.7856(3) 0.33413(14) 0.0308(8) Uani 0.710(3) 1 d PD A 1
H4A H -0.0855 0.7995 0.3672 0.037 Uiso 0.710(3) 1 calc PR A 1
H4B H -0.1851 0.8268 0.3208 0.037 Uiso 0.710(3) 1 calc PR A 1
C5 C -0.1738(5) 0.6964(3) 0.32955(13) 0.0297(7) Uani 0.710(3) 1 d PD A 1
H5A H -0.2814 0.6942 0.3439 0.036 Uiso 0.710(3) 1 calc PR A 1
H5B H -0.0994 0.6559 0.3462 0.036 Uiso 0.710(3) 1 calc PR A 1
C6 C -0.1944(6) 0.6700(3) 0.27878(15) 0.0258(10) Uani 0.710(3) 1 d PD A 1
H6A H -0.2310 0.6100 0.2766 0.031 Uiso 0.710(3) 1 calc PR A 1
H6B H -0.2786 0.7061 0.2628 0.031 Uiso 0.710(3) 1 calc PR A 1
C7 C -0.0319(4) 0.6801(2) 0.25605(11) 0.0220(6) Uani 0.710(3) 1 d PD A 1
H7 H 0.0485 0.6431 0.2736 0.026 Uiso 0.710(3) 1 calc PR A 1
C18 C 0.2296(6) 0.7318(3) 0.06017(16) 0.0246(7) Uani 0.512(3) 1 d PD A 1
H18 H 0.1702 0.7874 0.0575 0.029 Uiso 0.512(3) 1 calc PR A 1
C19 C 0.253(3) 0.6860(16) 0.0115(3) 0.037(3) Uani 0.512(3) 1 d PD A 1
H19A H 0.2643 0.6240 0.0169 0.044 Uiso 0.512(3) 1 calc PR A 1
H19B H 0.1522 0.6949 -0.0081 0.044 Uiso 0.512(3) 1 calc PR A 1
C20 C 0.4000(8) 0.7163(4) -0.0151(2) 0.0376(10) Uani 0.512(3) 1 d PD A 1
H20A H 0.4936 0.6771 -0.0092 0.045 Uiso 0.512(3) 1 calc PR A 1
H20B H 0.3713 0.7155 -0.0486 0.045 Uiso 0.512(3) 1 calc PR A 1
C21 C 0.4488(9) 0.8059(4) -0.0003(2) 0.0375(11) Uani 0.512(3) 1 d PD A 1
H21A H 0.3560 0.8456 -0.0062 0.045 Uiso 0.512(3) 1 calc PR A 1
H21B H 0.5427 0.8258 -0.0179 0.045 Uiso 0.512(3) 1 calc PR A 1
C22 C 0.498(3) 0.8023(18) 0.0531(3) 0.032(3) Uani 0.512(3) 1 d PD A 1
H22A H 0.6154 0.7873 0.0567 0.039 Uiso 0.512(3) 1 calc PR A 1
H22B H 0.4845 0.8600 0.0661 0.039 Uiso 0.512(3) 1 calc PR A 1
C23 C 0.4004(6) 0.7393(3) 0.08173(15) 0.0256(7) Uani 0.512(3) 1 d PD A 1
H23 H 0.4544 0.6823 0.0804 0.031 Uiso 0.512(3) 1 calc PR A 1
C2' C 0.1073(9) 0.7268(5) 0.2710(2) 0.0215(6) Uani 0.290(3) 1 d PD A 2
H2' H 0.1443 0.6686 0.2809 0.026 Uiso 0.290(3) 1 calc PR A 2
C3' C 0.1075(15) 0.7871(9) 0.3118(4) 0.0299(11) Uani 0.290(3) 1 d PD A 2
H3'1 H 0.0783 0.8453 0.3012 0.036 Uiso 0.290(3) 1 calc PR A 2
H3'2 H 0.2177 0.7889 0.3274 0.036 Uiso 0.290(3) 1 calc PR A 2
C4' C -0.0188(11) 0.7546(7) 0.3451(3) 0.0308(8) Uani 0.290(3) 1 d PD A 2
H4'1 H 0.0163 0.6984 0.3575 0.037 Uiso 0.290(3) 1 calc PR A 2
H4'2 H -0.0250 0.7946 0.3713 0.037 Uiso 0.290(3) 1 calc PR A 2
C5' C -0.1856(11) 0.7464(7) 0.3210(3) 0.0297(7) Uani 0.290(3) 1 d PD A 2
H5'1 H -0.2269 0.8041 0.3130 0.036 Uiso 0.290(3) 1 calc PR A 2
H5'2 H -0.2620 0.7208 0.3426 0.036 Uiso 0.290(3) 1 calc PR A 2
C6' C -0.1869(15) 0.6925(9) 0.2772(4) 0.0258(10) Uani 0.290(3) 1 d PD A 2
H6'1 H -0.1661 0.6322 0.2855 0.031 Uiso 0.290(3) 1 calc PR A 2
H6'2 H -0.2962 0.6960 0.2612 0.031 Uiso 0.290(3) 1 calc PR A 2
C7' C -0.0568(9) 0.7229(5) 0.2449(2) 0.0220(6) Uani 0.290(3) 1 d PD A 2
H7' H -0.0866 0.7803 0.2322 0.026 Uiso 0.290(3) 1 calc PR A 2
C18' C 0.2947(6) 0.6910(3) 0.06249(17) 0.0246(7) Uani 0.488(3) 1 d PD A 2
H18' H 0.3920 0.6525 0.0660 0.029 Uiso 0.488(3) 1 calc PR A 2
C19' C 0.240(3) 0.7023(17) 0.0091(2) 0.037(3) Uani 0.488(3) 1 d PD A 2
H19C H 0.2466 0.6463 -0.0063 0.044 Uiso 0.488(3) 1 calc PR A 2
H19D H 0.1234 0.7205 0.0070 0.044 Uiso 0.488(3) 1 calc PR A 2
C20' C 0.3411(8) 0.7666(5) -0.0169(2) 0.0376(10) Uani 0.488(3) 1 d PD A 2
H20C H 0.3507 0.7471 -0.0491 0.045 Uiso 0.488(3) 1 calc PR A 2
H20D H 0.2844 0.8223 -0.0177 0.045 Uiso 0.488(3) 1 calc PR A 2
C21' C 0.5118(8) 0.7773(5) 0.0057(2) 0.0375(11) Uani 0.488(3) 1 d PD A 2
H21C H 0.5776 0.8169 -0.0125 0.045 Uiso 0.488(3) 1 calc PR A 2
H21D H 0.5690 0.7217 0.0077 0.045 Uiso 0.488(3) 1 calc PR A 2
C22' C 0.488(3) 0.8144(19) 0.0556(3) 0.032(3) Uani 0.488(3) 1 d PD A 2
H22C H 0.5871 0.8012 0.0753 0.039 Uiso 0.488(3) 1 calc PR A 2
H22D H 0.4788 0.8772 0.0535 0.039 Uiso 0.488(3) 1 calc PR A 2
C23' C 0.3377(7) 0.7795(3) 0.07858(16) 0.0256(7) Uani 0.488(3) 1 d PD A 2
H23' H 0.2421 0.8185 0.0731 0.031 Uiso 0.488(3) 1 calc PR A 2
S24 S 0.39233(8) 0.77081(5) 0.14197(2) 0.02861(14) Uani 1 1 d D . .
C31 C 0.3463(5) 1.0274(2) 0.15158(14) 0.0461(8) Uani 1 1 d . . .
C32 C 0.4753(4) 0.9859(2) 0.17284(14) 0.0421(8) Uani 1 1 d . A .
C33 C 0.4417(4) 0.96818(19) 0.21942(13) 0.0420(8) Uani 1 1 d . . .
C34 C 0.2776(4) 1.00424(19) 0.22514(12) 0.0372(7) Uani 1 1 d . A .
C35 C 0.2274(4) 1.03968(19) 0.18301(14) 0.0408(8) Uani 1 1 d . A .
C36 C 0.3386(9) 1.0556(3) 0.10143(17) 0.0789(17) Uani 1 1 d . A .
H36A H 0.3885 1.1121 0.0990 0.118 Uiso 1 1 calc R . .
H36B H 0.2239 1.0582 0.0900 0.118 Uiso 1 1 calc R . .
H36C H 0.3983 1.0149 0.0830 0.118 Uiso 1 1 calc R . .
C37 C 0.6368(6) 0.9605(3) 0.1522(2) 0.0793(18) Uani 1 1 d . . .
H37A H 0.6344 0.9764 0.1195 0.119 Uiso 1 1 calc R A .
H37B H 0.6522 0.8988 0.1551 0.119 Uiso 1 1 calc R . .
H37C H 0.7276 0.9900 0.1686 0.119 Uiso 1 1 calc R . .
C38 C 0.5486(6) 0.9241(3) 0.25529(19) 0.0676(14) Uani 1 1 d . A .
H38A H 0.6161 0.8814 0.2405 0.101 Uiso 1 1 calc R . .
H38B H 0.4798 0.8961 0.2776 0.101 Uiso 1 1 calc R . .
H38C H 0.6197 0.9660 0.2713 0.101 Uiso 1 1 calc R . .
C39 C 0.1892(6) 1.0080(3) 0.26894(15) 0.0602(12) Uani 1 1 d . . .
H39A H 0.1850 1.0671 0.2797 0.090 Uiso 1 1 calc R A .
H39B H 0.2470 0.9729 0.2924 0.090 Uiso 1 1 calc R . .
H39C H 0.0774 0.9864 0.2635 0.090 Uiso 1 1 calc R . .
C40 C 0.0673(5) 1.0873(3) 0.1751(2) 0.0668(14) Uani 1 1 d . . .
H40A H 0.0784 1.1448 0.1879 0.100 Uiso 1 1 calc R A .
H40B H -0.0202 1.0570 0.1903 0.100 Uiso 1 1 calc R . .
H40C H 0.0401 1.0910 0.1419 0.100 Uiso 1 1 calc R . .
Cl50 Cl -0.00037(9) 0.87855(4) 0.13384(3) 0.03113(14) Uani 1 1 d . . .
O61 O -0.1508(3) 0.64972(16) -0.04369(8) 0.0451(6) Uani 1 1 d D . .
C62 C -0.1456(7) 0.7149(2) -0.07704(15) 0.0608(12) Uani 1 1 d D . .
H62A H -0.1103 0.7696 -0.0628 0.073 Uiso 1 1 calc R . .
H62B H -0.2539 0.7227 -0.0932 0.073 Uiso 1 1 calc R . .
C63 C -0.0175(7) 0.6818(4) -0.11036(16) 0.0733(15) Uani 1 1 d D . .
H63A H -0.0351 0.7063 -0.1416 0.088 Uiso 1 1 calc R . .
H63B H 0.0958 0.6943 -0.0987 0.088 Uiso 1 1 calc R . .
C64 C -0.0530(7) 0.5857(3) -0.11013(15) 0.0628(12) Uani 1 1 d D . .
H64A H -0.1438 0.5707 -0.1324 0.075 Uiso 1 1 calc R . .
H64B H 0.0455 0.5522 -0.1172 0.075 Uiso 1 1 calc R . .
C65 C -0.0990(5) 0.5724(2) -0.06272(14) 0.0492(9) Uani 1 1 d D . .
H65A H -0.1886 0.5300 -0.0621 0.059 Uiso 1 1 calc R . .
H65B H -0.0040 0.5499 -0.0441 0.059 Uiso 1 1 calc R . .
O71 O 0.0330(10) 0.9045(4) -0.0246(3) 0.080(2) Uani 0.50 1 d PD . .
C72 C 0.106(2) 0.9848(7) -0.0311(7) 0.192(17) Uani 0.50 1 d PD . .
H72A H 0.1104 0.9977 -0.0644 0.230 Uiso 0.50 1 calc PR . .
H72B H 0.2193 0.9853 -0.0173 0.230 Uiso 0.50 1 calc PR . .
C73 C -0.0001(16) 1.0513(6) -0.0072(4) 0.076(4) Uani 0.50 1 d PD . .
H73A H 0.0693 1.0877 0.0136 0.092 Uiso 0.50 1 calc PR . .
H73B H -0.0577 1.0880 -0.0304 0.092 Uiso 0.50 1 calc PR . .
C74 C -0.1240(19) 1.0018(8) 0.0205(6) 0.094(7) Uani 0.50 1 d PD . .
H74A H -0.1107 1.0144 0.0539 0.113 Uiso 0.50 1 calc PR . .
H74B H -0.2381 1.0145 0.0097 0.113 Uiso 0.50 1 calc PR . .
C75 C -0.0798(19) 0.9141(7) 0.0106(4) 0.118(7) Uani 0.50 1 d PD . .
H75A H -0.0323 0.8879 0.0392 0.142 Uiso 0.50 1 calc PR . .
H75B H -0.1809 0.8823 0.0016 0.142 Uiso 0.50 1 calc PR . .

loop_
_atom_site_aniso_label
_atom_site_aniso_U_11
_atom_site_aniso_U_22
_atom_site_aniso_U_33
_atom_site_aniso_U_23
_atom_site_aniso_U_13
_atom_site_aniso_U_12
Ni 0.02419(15) 0.01551(14) 0.02010(15) -0.00136(11) 0.00099(11) 0.00227(11)
Fe 0.02574(18) 0.01720(16) 0.0301(2) -0.00087(13) 0.00468(14) -0.00175(13)
S1 0.0427(4) 0.0276(3) 0.0205(3) 0.0015(2) -0.0032(3) -0.0122(3)
S8 0.0273(3) 0.0294(3) 0.0203(3) -0.0023(2) 0.0022(2) -0.0023(2)
C9 0.0291(13) 0.0226(12) 0.0277(13) -0.0038(10) 0.0008(10) 0.0019(10)
C10 0.0296(13) 0.0207(11) 0.0272(13) 0.0002(9) -0.0027(10) 0.0023(9)
C11 0.0314(14) 0.0288(13) 0.0300(14) 0.0014(11) 0.0000(11) -0.0005(11)
C12 0.0329(14) 0.0270(13) 0.0412(16) 0.0012(12) -0.0019(12) -0.0025(11)
C13 0.0357(15) 0.0267(13) 0.0407(16) -0.0071(12) -0.0066(12) -0.0008(11)
C14 0.0351(14) 0.0293(13) 0.0281(13) -0.0049(11) -0.0025(11) 0.0032(11)
C15 0.0306(13) 0.0208(11) 0.0264(12) -0.0006(9) -0.0034(10) 0.0018(9)
C16 0.0447(16) 0.0240(12) 0.0230(12) 0.0010(10) -0.0004(11) -0.0014(11)
S17 0.0324(3) 0.0309(3) 0.0253(3) -0.0103(3) 0.0083(3) -0.0086(3)
C2 0.0276(16) 0.0176(13) 0.0195(14) -0.0017(11) 0.0034(11) -0.0014(11)
C3 0.038(3) 0.0294(18) 0.0220(14) -0.0054(12) 0.0029(18) -0.007(2)
C4 0.041(2) 0.0278(18) 0.0242(17) -0.0031(14) 0.0075(15) 0.0015(14)
C5 0.0359(18) 0.0299(18) 0.0238(17) 0.0000(14) 0.0089(14) 0.0001(16)
C6 0.0328(15) 0.021(3) 0.0241(13) -0.0003(16) 0.0059(11) -0.0017(17)
C7 0.0290(16) 0.0194(15) 0.0180(14) 0.0012(11) 0.0030(12) 0.0010(13)
C18 0.0255(19) 0.0257(19) 0.0231(16) -0.0029(14) 0.0076(14) 0.0029(12)
C19 0.038(3) 0.053(8) 0.0203(15) -0.005(2) 0.0071(17) -0.009(5)
C20 0.041(3) 0.048(3) 0.0252(19) -0.001(2) 0.0110(18) -0.0032(19)
C21 0.041(3) 0.038(3) 0.035(2) 0.003(2) 0.020(2) 0.0043(19)
C22 0.037(2) 0.025(7) 0.0360(17) -0.0108(17) 0.0203(15) -0.005(4)
C23 0.030(2) 0.0224(18) 0.0248(17) -0.0020(15) 0.0093(15) 0.0040(13)
C2' 0.0276(16) 0.0176(13) 0.0195(14) -0.0017(11) 0.0034(11) -0.0014(11)
C3' 0.038(3) 0.0294(18) 0.0220(14) -0.0054(12) 0.0029(18) -0.007(2)
C4' 0.041(2) 0.0278(18) 0.0242(17) -0.0031(14) 0.0075(15) 0.0015(14)
C5' 0.0359(18) 0.0299(18) 0.0238(17) 0.0000(14) 0.0089(14) 0.0001(16)
C6' 0.0328(15) 0.021(3) 0.0241(13) -0.0003(16) 0.0059(11) -0.0017(17)
C7' 0.0290(16) 0.0194(15) 0.0180(14) 0.0012(11) 0.0030(12) 0.0010(13)
C18' 0.0255(19) 0.0257(19) 0.0231(16) -0.0029(14) 0.0076(14) 0.0029(12)
C19' 0.038(3) 0.053(8) 0.0203(15) -0.005(2) 0.0071(17) -0.009(5)
C20' 0.041(3) 0.048(3) 0.0252(19) -0.001(2) 0.0110(18) -0.0032(19)
C21' 0.041(3) 0.038(3) 0.035(2) 0.003(2) 0.020(2) 0.0043(19)
C22' 0.037(2) 0.025(7) 0.0360(17) -0.0108(17) 0.0203(15) -0.005(4)
C23' 0.030(2) 0.0224(18) 0.0248(17) -0.0020(15) 0.0093(15) 0.0040(13)
S24 0.0222(3) 0.0341(3) 0.0299(3) -0.0104(3) 0.0048(2) -0.0011(2)
C31 0.061(2) 0.0270(15) 0.050(2) 0.0009(14) 0.0021(17) -0.0116(15)
C32 0.0344(16) 0.0327(15) 0.061(2) -0.0165(15) 0.0210(15) -0.0138(12)
C33 0.0461(18) 0.0201(12) 0.058(2) -0.0016(13) -0.0212(16) -0.0032(12)
C34 0.0425(17) 0.0264(13) 0.0441(17) -0.0130(12) 0.0184(14) -0.0152(12)
C35 0.0418(17) 0.0194(12) 0.060(2) -0.0018(13) -0.0103(15) -0.0003(11)
C36 0.135(5) 0.051(3) 0.051(3) 0.008(2) 0.004(3) -0.023(3)
C37 0.050(2) 0.064(3) 0.128(5) -0.046(3) 0.048(3) -0.022(2)
C38 0.065(3) 0.038(2) 0.096(4) -0.002(2) -0.040(3) -0.0001(19)
C39 0.074(3) 0.051(2) 0.059(2) -0.0208(19) 0.028(2) -0.030(2)
C40 0.052(2) 0.0350(19) 0.111(4) -0.015(2) -0.019(2) 0.0134(17)
Cl50 0.0312(3) 0.0213(3) 0.0405(4) -0.0024(2) -0.0029(3) 0.0033(2)
O61 0.0658(17) 0.0367(12) 0.0334(12) 0.0034(10) 0.0085(11) 0.0076(11)
C62 0.104(4) 0.0297(17) 0.048(2) 0.0074(15) -0.004(2) 0.007(2)
C63 0.075(3) 0.101(4) 0.046(2) 0.012(2) 0.016(2) -0.039(3)
C64 0.085(3) 0.055(2) 0.049(2) 0.0030(19) 0.011(2) 0.020(2)
C65 0.061(2) 0.0375(18) 0.049(2) -0.0062(15) -0.0025(17) 0.0055(16)
O71 0.091(6) 0.052(4) 0.097(6) 0.004(4) -0.009(5) -0.003(4)
C72 0.15(2) 0.17(2) 0.24(3) 0.16(2) -0.11(2) -0.054(17)
C73 0.107(10) 0.067(7) 0.055(6) -0.016(6) -0.004(6) 0.027(7)
C74 0.110(12) 0.105(12) 0.069(8) 0.006(7) 0.014(8) 0.080(10)
C75 0.19(2) 0.107(13) 0.054(7) 0.016(8) -0.036(10) -0.043(12)

loop_
_atom_type_symbol
_atom_type_description
_atom_type_scat_dispersion_real
_atom_type_scat_dispersion_imag
_atom_type_scat_source
C C 0.0033 0.0016 'International Tables Vol C Tables 4.2.6.8 and 6.1.1.4'
H H 0.0000 0.0000 'International Tables Vol C Tables 4.2.6.8 and 6.1.1.4'
S S 0.1246 0.1234 'International Tables Vol C Tables 4.2.6.8 and 6.1.1.4'
Cl Cl 0.1484 0.1585 'International Tables Vol C Tables 4.2.6.8 and 6.1.1.4'
Fe Fe 0.3463 0.8444 'International Tables Vol C Tables 4.2.6.8 and 6.1.1.4'
Ni Ni 0.3393 1.1124 'International Tables Vol C Tables 4.2.6.8 and 6.1.1.4'
O O 0.0106 0.0060 'International Tables Vol C Tables 4.2.6.8 and 6.1.1.4'

loop_
_exptl_crystal_face_index_h
_exptl_crystal_face_index_k
_exptl_crystal_face_index_l
_exptl_crystal_face_perp_dist
0.00 1.00 0.00 0.0600
0.00 0.00 1.00 0.0100
0.00 0.00 -1.00 0.0200
1.00 0.00 0.00 0.0750
-1.00 0.00 1.00 0.0700
-1.00 1.00 -1.00 0.0800
0.00 -1.00 -1.00 0.0700
1.00 -1.00 -3.00 0.0650

loop_
_geom_angle_atom_site_label_1
_geom_angle_atom_site_label_2
_geom_angle_atom_site_label_3
_geom_angle
S24 Ni S1 83.49(3)
S24 Ni S8 173.41(3)
S1 Ni S8 90.64(3)
S24 Ni S17 91.14(3)
S1 Ni S17 174.60(3)
S8 Ni S17 94.75(3)
S24 Ni Fe 54.48(2)
S1 Ni Fe 55.63(2)
S8 Ni Fe 124.02(2)
S17 Ni Fe 120.43(2)
C34 Fe Cl50 117.97(10)
C34 Fe C33 37.25(13)
Cl50 Fe C33 153.47(8)
C34 Fe C35 35.05(13)
Cl50 Fe C35 94.74(9)
C33 Fe C35 59.21(11)
C34 Fe C32 58.77(11)
Cl50 Fe C32 135.63(11)
C33 Fe C32 35.20(14)
C35 Fe C32 56.58(12)
C34 Fe C31 58.09(13)
Cl50 Fe C31 103.77(10)
C33 Fe C31 58.16(13)
C35 Fe C31 34.04(14)
C32 Fe C31 33.38(14)
C34 Fe S24 143.47(10)
Cl50 Fe S24 98.52(3)
C33 Fe S24 106.53(9)
C35 Fe S24 147.78(10)
C32 Fe S24 94.49(8)
C31 Fe S24 113.87(10)
C34 Fe S1 100.70(9)
Cl50 Fe S1 102.10(3)
C33 Fe S1 94.18(9)
C35 Fe S1 133.89(10)
C32 Fe S1 122.25(11)
C31 Fe S1 152.33(10)
S24 Fe S1 71.34(3)
C34 Fe Ni 145.61(9)
Cl50 Fe Ni 71.74(2)
C33 Fe Ni 133.02(8)
C35 Fe Ni 164.18(9)
C32 Fe Ni 139.15(9)
C31 Fe Ni 155.68(10)
S24 Fe Ni 45.96(2)
S1 Fe Ni 45.808(19)
C2' S1 C2 30.0(3)
C2' S1 Ni 105.8(2)
C2 S1 Ni 101.04(11)
C2' S1 Fe 139.0(3)
C2 S1 Fe 109.10(11)
Ni S1 Fe 78.56(3)
C7 S8 C9 108.12(15)
C7 S8 C7' 23.8(3)
C9 S8 C7' 90.7(3)
C7 S8 Ni 106.17(12)
C9 S8 Ni 106.38(10)
C7' S8 Ni 96.6(2)
C10 C9 S8 108.06(18)
C11 C10 C15 119.4(3)
C11 C10 C9 118.6(3)
C15 C10 C9 122.0(2)
C12 C11 C10 121.0(3)
C13 C12 C11 119.5(3)
C12 C13 C14 120.3(3)
C13 C14 C15 121.0(3)
C14 C15 C10 118.8(3)
C14 C15 C16 119.4(3)
C10 C15 C16 121.8(2)
C15 C16 S17 111.37(19)
C18' S17 C16 114.0(2)
C18' S17 C18 25.9(2)
C16 S17 C18 92.31(18)
C18' S17 Ni 103.67(16)
C16 S17 Ni 109.72(10)
C18 S17 Ni 99.63(15)
C7 C2 C3 108.0(3)
C7 C2 S1 107.5(2)
C3 C2 S1 111.1(3)
C2 C3 C4 111.3(3)
C5 C4 C3 111.7(3)
C4 C5 C6 111.0(3)
C7 C6 C5 109.3(4)
C6 C7 C2 113.4(3)
C6 C7 S8 114.2(3)
C2 C7 S8 109.1(2)
C23 C18 C19 104.8(8)
C23 C18 S17 105.0(3)
C19 C18 S17 105.4(5)
C20 C19 C18 115.6(6)
C21 C20 C19 110.3(9)
C20 C21 C22 107.1(9)
C23 C22 C21 116.0(5)
C18 C23 C22 108.5(10)
C18 C23 S24 110.3(3)
C22 C23 S24 112.8(5)
C7' C2' C3' 112.7(7)
C7' C2' S1 103.6(5)
C3' C2' S1 107.6(6)
C2' C3' C4' 108.0(7)
C5' C4' C3' 110.7(8)
C4' C5' C6' 113.9(8)
C7' C6' C5' 111.1(7)
C2' C7' C6' 109.3(7)
C2' C7' S8 106.7(5)
C6' C7' S8 110.4(6)
C23' C18' C19' 104.5(9)
C23' C18' S17 108.6(3)
C19' C18' S17 111.4(5)
C20' C19' C18' 114.6(6)
C21' C20' C19' 111.5(9)
C20' C21' C22' 106.8(10)
C23' C22' C21' 113.7(5)
C18' C23' C22' 112.2(10)
C18' C23' S24 106.2(3)
C22' C23' S24 107.1(7)
C23 S24 C23' 25.4(2)
C23 S24 Ni 103.76(16)
C23' S24 Ni 99.93(17)
C23 S24 Fe 128.54(17)
C23' S24 Fe 103.19(16)
Ni S24 Fe 79.56(3)
C32 C31 C35 108.7(3)
C32 C31 C36 124.8(4)
C35 C31 C36 126.4(4)
C32 C31 Fe 73.19(19)
C35 C31 Fe 71.09(19)
C36 C31 Fe 122.3(3)
C31 C32 C33 110.3(3)
C31 C32 C37 127.7(4)
C33 C32 C37 122.1(4)
C31 C32 Fe 73.4(2)
C33 C32 Fe 70.57(17)
C37 C32 Fe 122.8(2)
C32 C33 C34 104.4(3)
C32 C33 C38 128.4(4)
C34 C33 C38 127.2(4)
C32 C33 Fe 74.23(19)
C34 C33 Fe 69.91(17)
C38 C33 Fe 120.8(2)
C35 C34 C33 106.8(3)
C35 C34 C39 126.9(4)
C33 C34 C39 126.2(4)
C35 C34 Fe 74.16(19)
C33 C34 Fe 72.84(17)
C39 C34 Fe 122.1(2)
C31 C35 C34 109.8(3)
C31 C35 C40 126.8(4)
C34 C35 C40 123.4(4)
C31 C35 Fe 74.87(19)
C34 C35 Fe 70.79(17)
C40 C35 Fe 122.6(2)
C65 O61 C62 109.7(3)
O61 C62 C63 103.1(3)
C64 C63 C62 101.2(3)
C65 C64 C63 101.6(3)
O61 C65 C64 110.0(3)
C72 O71 C75 107.1(8)
O71 C72 C73 107.1(8)
C74 C73 C72 107.0(7)
C75 C74 C73 101.5(7)
O71 C75 C74 114.8(8)

loop_
_geom_bond_atom_site_label_1
_geom_bond_atom_site_label_2
_geom_bond_distance
Ni S24 2.1790(8)
Ni S1 2.1807(8)
Ni S8 2.1956(8)
Ni S17 2.2065(8)
Ni Fe 2.9809(6)
Fe C34 2.283(3)
Fe Cl50 2.3148(8)
Fe C33 2.323(3)
Fe C35 2.326(3)
Fe C32 2.371(3)
Fe C31 2.374(3)
Fe S24 2.4670(8)
Fe S1 2.5105(8)
S1 C2' 1.773(6)
S1 C2 1.893(3)
S8 C7 1.823(3)
S8 C9 1.831(3)
S8 C7' 1.891(6)
C9 C10 1.500(4)
C10 C11 1.397(4)
C10 C15 1.400(4)
C11 C12 1.387(4)
C12 C13 1.381(5)
C13 C14 1.383(4)
C14 C15 1.398(4)
C15 C16 1.504(4)
C16 S17 1.845(3)
S17 C18' 1.844(5)
S17 C18 1.873(5)
C2 C7 1.521(5)
C2 C3 1.525(5)
C3 C4 1.533(6)
C4 C5 1.513(5)
C5 C6 1.533(5)
C6 C7 1.517(5)
C18 C23 1.508(6)
C18 C19 1.604(12)
C19 C20 1.533(10)
C20 C21 1.519(8)
C21 C22 1.585(12)
C22 C23 1.537(10)
C23 S24 1.822(4)
C2' C7' 1.511(8)
C2' C3' 1.515(9)
C3' C4' 1.534(9)
C4' C5' 1.509(9)
C5' C6' 1.527(9)
C6' C7' 1.525(9)
C18' C23' 1.501(6)
C18' C19' 1.604(13)
C19' C20' 1.528(10)
C20' C21' 1.523(8)
C21' C22' 1.581(12)
C22' C23' 1.528(10)
C23' S24 1.879(5)
C31 C32 1.363(6)
C31 C35 1.376(6)
C31 C36 1.521(6)
C32 C33 1.420(5)
C32 C37 1.527(5)
C33 C34 1.472(5)
C33 C38 1.498(5)
C34 C35 1.389(5)
C34 C39 1.492(5)
C35 C40 1.515(5)
O61 C65 1.408(4)
O61 C62 1.411(4)
C62 C63 1.547(7)
C63 C64 1.537(7)
C64 C65 1.458(6)
O71 C72 1.411(10)
O71 C75 1.415(9)
C72 C73 1.542(11)
C73 C74 1.532(11)
C74 C75 1.456(10)
